data_7711636
loop_
_publ_author_name
'Velazquez-Garcia, Jose de Jesus'
'Basuroy, Krishnayan'
'Storozhuk, Darina'
'Wong, Joanne'
'Demeshko, Serhiy'
'Meyer, Franc'
'Henning, Robert'
'Techert, Simone'

_publ_section_title
;
 Short- <i>vs</i>. long-range elastic distortion: structural dynamics of a
 [2 \\times 2] tetrairon(II) spin crossover grid complex observed by
 time-resolved X-Ray crystallography.
;
_journal_name_full 'Dalton transactions (Cambridge, England : 2003)'
_journal_paper_doi 10.1039/d2dt02638d
_journal_year 2022
_chemical_formula_moiety 'C96 H68 Fe4 N24, 4(B F4), 2(C2 H3 N)'
_chemical_formula_sum 'C100 H74 B4 F16 Fe4 N26'
_chemical_formula_weight 2210.49
_space_group_crystal_system monoclinic
_space_group_IT_number 15
_space_group_name_Hall '-C 2yc'
_space_group_name_H-M_alt 'C 1 2/c 1'
_atom_sites_solution_hydrogens geom
_atom_sites_solution_primary direct
_audit_creation_date 2022-08-04
_audit_creation_method
;
Olex2 1.2
(compiled 2015.01.26 svn.r3151 for OlexSys, GUI svn.r4998)
;
_audit_update_record
;
2022-08-06 deposited with the CCDC.	2022-10-04 downloaded from the CCDC.
;
_cell_angle_alpha 90
_cell_angle_beta 121.33(3)
_cell_angle_gamma 90
_cell_formula_units_Z 4
_cell_length_a 30.967(6)
_cell_length_b 12.821(3)
_cell_length_c 27.261(5)
_cell_measurement_reflns_used 2916
_cell_measurement_temperature 100.00
_cell_measurement_theta_max 25.452
_cell_measurement_theta_min 1.791
_cell_volume 9245(4)
_computing_molecular_graphics 'Olex2 (Dolomanov et al., 2009)'
_computing_publication_material 'Olex2 (Dolomanov et al., 2009)'
_computing_structure_refinement 'ShelXL (Sheldrick, 2008)'
_diffrn_ambient_temperature 100.00
_diffrn_measured_fraction_theta_full 0.920
_diffrn_measured_fraction_theta_max 0.920
_diffrn_measurement_device_type 'Standard Huber 515.2 kappa model (APS 14 ID Beamline)'
_diffrn_measurement_method '\f scan'
_diffrn_radiation_type Synchrotron
_diffrn_radiation_wavelength 0.82656
_diffrn_reflns_av_R_equivalents 0.054
_diffrn_reflns_av_unetI/netI 0.0396
_diffrn_reflns_Laue_measured_fraction_full 0.920
_diffrn_reflns_Laue_measured_fraction_max 0.920
_diffrn_reflns_number 5020
_diffrn_reflns_point_group_measured_fraction_full 0.920
_diffrn_reflns_point_group_measured_fraction_max 0.920
_diffrn_reflns_theta_full 25.460
_diffrn_reflns_theta_max 25.460
_diffrn_reflns_theta_min 1.791
_diffrn_source 'undulator radiation'
_exptl_absorpt_coefficient_mu 1.076
_exptl_absorpt_correction_type none
_exptl_absorpt_process_details 'Wavelength normalisation made by Precognition software'
_exptl_crystal_colour black
_exptl_crystal_density_diffrn 1.588
_exptl_crystal_density_method 'not measured'
_exptl_crystal_description block
_exptl_crystal_F_000 4496
_exptl_crystal_size_max 0.5
_exptl_crystal_size_mid 0.49
_exptl_crystal_size_min 0.29
_refine_diff_density_max 0.393
_refine_diff_density_min -0.511
_refine_diff_density_rms 0.089
_refine_ls_extinction_method none
_refine_ls_goodness_of_fit_ref 1.389
_refine_ls_hydrogen_treatment constr
_refine_ls_matrix_type full
_refine_ls_number_parameters 725
_refine_ls_number_reflns 5020
_refine_ls_number_restraints 463
_refine_ls_restrained_S_all 1.341
_refine_ls_R_factor_all 0.1418
_refine_ls_R_factor_gt 0.1118
_refine_ls_shift/su_max 0.000
_refine_ls_shift/su_mean 0.000
_refine_ls_structure_factor_coef Fsqd
_refine_ls_weighting_details 'w=1/[\s^2^(Fo^2^)+(0.1164P)^2^+44.5757P] where P=(Fo^2^+2Fc^2^)/3'
_refine_ls_weighting_scheme calc
_refine_ls_wR_factor_gt 0.2623
_refine_ls_wR_factor_ref 0.2779
_reflns_Friedel_coverage 0.000
_reflns_number_gt 4334
_reflns_number_total 5020
_reflns_threshold_expression 'I > 2\s(I)'
_cod_data_source_file d2dt02638d2.cif
_cod_data_source_block fe4_100us
_cod_database_code 7711636
_shelx_space_group_comment
;
The symmetry employed for this shelxl refinement is uniquely defined
by the following loop, which should always be used as a source of
symmetry information in preference to the above space-group names.
They are only intended as comments.
;
_shelx_estimated_absorpt_t_max 0.817
_shelx_estimated_absorpt_t_min 0.713
_exptl_absorpt_special_details
'Wavelength normalisation process includes the overall absorption and the wavelength-dependent response of the detector'
_olex2_refinement_description
;
1. Fixed Uiso
 At 1.2 times of:
  All C(H) groups
 At 1.5 times of:
  All C(H,H,H) groups
2. Restrained distances
 F6-F7 \\sim F6-F8 \\sim F6-F5 \\sim F7-F8 \\sim F7-F5 \\sim F8-F5
 with sigma of 0.04
 B2-F6 \\sim B2-F7 \\sim B2-F8 \\sim B2-F5
 with sigma of 0.02
 F12-F9 \\sim F12-F10 \\sim F12-F11 \\sim F9-F11 \\sim F10-F11
 with sigma of 0.04
 B3-F12 \\sim B3-F9 \\sim B3-F10 \\sim B3-F11
 with sigma of 0.02
3. Uiso/Uaniso restraints and constraints
F6 \\sim B2 \\sim F7 \\sim F8 \\sim F5: within 1.7A with sigma of 0.01 and
sigma for terminal atoms of 0.01
C50 \\sim C49 \\sim N13: within 1.7A with sigma of 0.01 and sigma for terminal
atoms of 0.01
F10 \\sim B3 \\sim F12 \\sim F9 \\sim F11: within 2A with sigma of 0.01 and
sigma for terminal atoms of 0.02
4. Rigid body (RIGU) restrains
 C46, C47, C48, N12, C44, C45
 with sigma for 1-2 distances of 0.01 and sigma for 1-3 distances of 0.01
 C43, C42, C41, C40, C39, N11
 with sigma for 1-2 distances of 0.01 and sigma for 1-3 distances of 0.01
 C38, C36, C35, N9, N10, C37
 with sigma for 1-2 distances of 0.01 and sigma for 1-3 distances of 0.01
 C34, N8, C30, C31, C32, C33
 with sigma for 1-2 distances of 0.01 and sigma for 1-3 distances of 0.01
 N7, C29, C28, C27, C26, C25
 with sigma for 1-2 distances of 0.01 and sigma for 1-3 distances of 0.01
 N1, C1, C2, C3, C4, C5
 with sigma for 1-2 distances of 0.01 and sigma for 1-3 distances of 0.01
 N2, C6, C7, C8, C9, C10
 with sigma for 1-2 distances of 0.01 and sigma for 1-3 distances of 0.01
 C11, C12, C13, C14, N4, N3
 with sigma for 1-2 distances of 0.01 and sigma for 1-3 distances of 0.01
 N5, C15, C16, C17, C18, C19
 with sigma for 1-2 distances of 0.01 and sigma for 1-3 distances of 0.01
 C20, C21, C22, C23, C24, N6
 with sigma for 1-2 distances of 0.01 and sigma for 1-3 distances of 0.01
5. Others
 Sof(B3)=Sof(F12)=Sof(F9)=Sof(F10)=Sof(F11)=1-FVAR(1)
 Sof(F6)=Sof(F7)=Sof(F8)=Sof(F5)=Sof(B2)=FVAR(1)
6.a Aromatic/amide H refined with riding coordinates:
 C1(H1), C9(H9), C7(H7), C33(H33), C25(H25), C28(H28), C32(H32), C31(H31),
 C18(H18), C16(H16), C48(H48), C24(H24), C4(H4), C2(H2), C8(H8), C3(H3),
 C26(H26), C27(H27), C23(H23), C47(H47), C42(H42), C22(H22), C17(H17), C40(H40),
  C21(H21), C45(H45), C46(H46), C41(H41)
6.b Idealised Me refined as rotating group:
 C13(H13A,H13B,H13C), C37(H37A,H37B,H37C), C50(H50A,H50B,H50C)
;
_shelx_shelxl_version_number 2018/3
_olex2_submission_special_instructions 'No special instructions were received'

loop_
_space_group_symop_operation_xyz
'x, y, z'
'-x, y, -z+1/2'
'x+1/2, y+1/2, z'
'-x+1/2, y+1/2, -z+1/2'
'-x, -y, -z'
'x, -y, z-1/2'
'-x+1/2, -y+1/2, -z'
'x+1/2, -y+1/2, z-1/2'

loop_
_atom_site_label
_atom_site_type_symbol
_atom_site_fract_x
_atom_site_fract_y
_atom_site_fract_z
_atom_site_U_iso_or_equiv
_atom_site_adp_type
_atom_site_occupancy
_atom_site_site_symmetry_order
_atom_site_calc_flag
_atom_site_refinement_flags_posn
_atom_site_refinement_flags_adp
_atom_site_refinement_flags_occupancy
_atom_site_disorder_assembly
_atom_site_disorder_group
Fe0A Fe 0.46875(5) 0.42542(11) 0.83362(7) 0.0658(5) Uani 1 1 d . . . . .
Fe0B Fe 0.37812(6) 0.43119(12) 0.64328(7) 0.0706(6) Uani 1 1 d . . . . .
N3 N 0.4506(3) 0.3276(6) 0.7692(4) 0.067(2) Uani 1 1 d . U . . .
N7 N 0.4104(3) 0.3673(7) 0.8354(4) 0.068(2) Uani 1 1 d . U . . .
N11 N 0.6513(3) 0.5812(7) 0.8580(4) 0.073(2) Uani 1 1 d . U . . .
N9 N 0.5113(3) 0.5256(7) 0.8206(4) 0.066(2) Uani 1 1 d . U . . .
N5 N 0.3599(3) 0.2835(7) 0.6011(4) 0.073(2) Uani 1 1 d . U . . .
N2 N 0.5120(3) 0.3116(7) 0.8750(4) 0.066(2) Uani 1 1 d . U . . .
N1 N 0.5038(3) 0.4840(7) 0.9125(4) 0.072(2) Uani 1 1 d . U . . .
N8 N 0.4219(3) 0.5364(7) 0.7992(4) 0.066(2) Uani 1 1 d . U . . .
N10 N 0.5615(3) 0.5331(6) 0.8402(3) 0.059(2) Uani 1 1 d . U . . .
N4 N 0.4156(3) 0.3248(6) 0.7128(4) 0.063(2) Uani 1 1 d . U . . .
N6 N 0.3386(4) 0.4590(8) 0.5440(4) 0.082(3) Uani 1 1 d . U . . .
C11 C 0.4663(4) 0.2278(8) 0.7865(5) 0.069(3) Uani 1 1 d . U . . .
N12 N 0.6949(3) 0.4100(7) 0.8556(4) 0.078(3) Uani 1 1 d . U . . .
F1 F 0.3507(3) -0.0024(9) 0.7876(4) 0.149(3) Uani 1 1 d . . . . .
C35 C 0.4917(4) 0.6247(8) 0.8102(4) 0.064(3) Uani 1 1 d . U . . .
F2 F 0.3187(3) 0.0792(8) 0.7047(4) 0.145(3) Uani 1 1 d . . . . .
F4 F 0.2732(3) 0.0690(7) 0.7443(5) 0.144(3) Uani 1 1 d . . . . .
C15 C 0.3726(4) 0.1998(9) 0.6355(5) 0.077(3) Uani 1 1 d . U . . .
C14 C 0.4086(4) 0.2228(8) 0.6955(5) 0.070(3) Uani 1 1 d . U . . .
C34 C 0.4392(4) 0.6297(8) 0.7918(5) 0.074(3) Uani 1 1 d . U . . .
C29 C 0.3677(4) 0.4276(9) 0.8096(5) 0.074(3) Uani 1 1 d . U . . .
C12 C 0.4392(4) 0.1574(8) 0.7423(5) 0.072(3) Uani 1 1 d . U . . .
C1 C 0.4983(5) 0.5801(9) 0.9294(5) 0.082(3) Uani 1 1 d . U . . .
H1 H 0.471541 0.621871 0.903356 0.098 Uiso 1 1 calc R . . . .
C10 C 0.5051(4) 0.2198(8) 0.8471(5) 0.072(3) Uani 1 1 d . U . . .
C5 C 0.5414(4) 0.4221(9) 0.9531(5) 0.077(3) Uani 1 1 d . U . . .
F3 F 0.2870(3) -0.0750(7) 0.7096(5) 0.147(4) Uani 1 1 d . . . . .
C38 C 0.5722(4) 0.6366(8) 0.8407(5) 0.073(3) Uani 1 1 d . U . . .
C39 C 0.6235(5) 0.6626(10) 0.8593(5) 0.083(3) Uani 1 1 d . U . . .
C19 C 0.3285(4) 0.2730(10) 0.5446(6) 0.080(3) Uani 1 1 d . U . . .
C36 C 0.5300(4) 0.6981(8) 0.8238(5) 0.075(3) Uani 1 1 d . U . . .
C6 C 0.5428(4) 0.3198(9) 0.9317(5) 0.073(3) Uani 1 1 d . U . . .
C30 C 0.3756(4) 0.5281(9) 0.7912(5) 0.073(3) Uani 1 1 d . U . . .
C9 C 0.5314(4) 0.1304(9) 0.8789(6) 0.081(3) Uani 1 1 d . U . . .
H9 H 0.527064 0.066288 0.860930 0.097 Uiso 1 1 calc R . . . .
C7 C 0.5705(4) 0.2340(10) 0.9652(6) 0.092(4) Uani 1 1 d . U . . .
H7 H 0.592603 0.240064 1.004619 0.111 Uiso 1 1 calc R . . . .
C33 C 0.4058(5) 0.7141(9) 0.7716(5) 0.082(3) Uani 1 1 d . U . . .
H33 H 0.416352 0.777859 0.765189 0.098 Uiso 1 1 calc R . . . .
C43 C 0.6996(4) 0.5932(9) 0.8735(5) 0.081(3) Uani 1 1 d . U . . .
C25 C 0.4063(4) 0.2728(9) 0.8559(5) 0.081(3) Uani 1 1 d . U . . .
H25 H 0.434812 0.230604 0.874527 0.097 Uiso 1 1 calc R . . . .
C28 C 0.3229(4) 0.3924(10) 0.8042(6) 0.086(3) Uani 1 1 d . U . . .
H28 H 0.294278 0.434447 0.786240 0.103 Uiso 1 1 calc R . . . .
C44 C 0.7223(4) 0.4989(10) 0.8652(6) 0.089(4) Uani 1 1 d . U . . .
C32 C 0.3582(5) 0.7044(10) 0.7613(5) 0.083(3) Uani 1 1 d . U . . .
H32 H 0.336483 0.761288 0.747157 0.099 Uiso 1 1 calc R . . . .
C31 C 0.3416(4) 0.6127(10) 0.7711(5) 0.086(3) Uani 1 1 d . U . . .
H31 H 0.309141 0.606359 0.764847 0.103 Uiso 1 1 calc R . . . .
C18 C 0.3081(5) 0.1782(11) 0.5184(6) 0.096(4) Uani 1 1 d . U . . .
H18 H 0.287368 0.171930 0.478779 0.116 Uiso 1 1 calc R . . . .
C16 C 0.3529(5) 0.0988(9) 0.6127(6) 0.089(4) Uani 1 1 d . U . . .
H16 H 0.361649 0.039958 0.635897 0.107 Uiso 1 1 calc R . . . .
C48 C 0.7109(5) 0.3244(10) 0.8417(5) 0.090(4) Uani 1 1 d . U . . .
H48 H 0.691365 0.264230 0.832258 0.108 Uiso 1 1 calc R . . . .
C24 C 0.3333(5) 0.5487(10) 0.5163(6) 0.091(4) Uani 1 1 d . U . . .
H24 H 0.345739 0.609315 0.538038 0.109 Uiso 1 1 calc R . . . .
C4 C 0.5738(5) 0.4557(11) 1.0089(5) 0.088(3) Uani 1 1 d . U . . .
H4 H 0.598612 0.411956 1.036198 0.105 Uiso 1 1 calc R . . . .
C2 C 0.5308(5) 0.6177(11) 0.9838(6) 0.090(3) Uani 1 1 d . U . . .
H2 H 0.527251 0.685258 0.993635 0.108 Uiso 1 1 calc R . . . .
C8 C 0.5637(5) 0.1408(10) 0.9375(6) 0.086(3) Uani 1 1 d . U . . .
H8 H 0.581499 0.082636 0.958796 0.103 Uiso 1 1 calc R . . . .
C20 C 0.3192(4) 0.3711(11) 0.5116(5) 0.080(3) Uani 1 1 d . U . . .
C3 C 0.5680(5) 0.5552(11) 1.0227(6) 0.095(4) Uani 1 1 d . U . . .
H3 H 0.590164 0.580344 1.059511 0.114 Uiso 1 1 calc R . . . .
C26 C 0.3620(5) 0.2367(10) 0.8506(6) 0.092(4) Uani 1 1 d . U . . .
H26 H 0.360700 0.171346 0.864560 0.111 Uiso 1 1 calc R . . . .
C13 C 0.4413(5) 0.0408(8) 0.7444(6) 0.100(4) Uani 1 1 d . U . . .
H13A H 0.473469 0.018745 0.776037 0.150 Uiso 1 1 calc GR . . . .
H13B H 0.437015 0.014320 0.709212 0.150 Uiso 1 1 calc GR . . . .
H13C H 0.414821 0.014430 0.749425 0.150 Uiso 1 1 calc GR . . . .
C37 C 0.5259(5) 0.8149(9) 0.8242(6) 0.105(4) Uani 1 1 d . U . . .
H37A H 0.490979 0.834979 0.801363 0.157 Uiso 1 1 calc GR . . . .
H37B H 0.544435 0.845739 0.808626 0.157 Uiso 1 1 calc GR . . . .
H37C H 0.539552 0.838662 0.862956 0.157 Uiso 1 1 calc GR . . . .
C27 C 0.3205(5) 0.2984(10) 0.8246(6) 0.098(4) Uani 1 1 d . U . . .
H27 H 0.290384 0.275856 0.820758 0.118 Uiso 1 1 calc R . . . .
C23 C 0.3105(5) 0.5567(11) 0.4576(6) 0.097(4) Uani 1 1 d . U . . .
H23 H 0.309279 0.620292 0.440538 0.116 Uiso 1 1 calc R . . . .
C47 C 0.7550(5) 0.3214(11) 0.8406(6) 0.099(4) Uani 1 1 d . U . . .
H47 H 0.765109 0.260562 0.830741 0.119 Uiso 1 1 calc R . . . .
C42 C 0.7224(5) 0.6917(11) 0.8918(7) 0.111(5) Uani 1 1 d . U . . .
H42 H 0.755996 0.701125 0.902505 0.133 Uiso 1 1 calc R . . . .
C22 C 0.2897(5) 0.4692(12) 0.4248(6) 0.097(4) Uani 1 1 d . U . . .
H22 H 0.272534 0.473355 0.384971 0.116 Uiso 1 1 calc R . . . .
C17 C 0.3204(5) 0.0940(11) 0.5545(6) 0.095(4) Uani 1 1 d . U . . .
H17 H 0.305720 0.029963 0.538441 0.114 Uiso 1 1 calc R . . . .
C40 C 0.6465(5) 0.7619(10) 0.8778(6) 0.099(4) Uani 1 1 d . U . . .
H40 H 0.628385 0.818731 0.878866 0.119 Uiso 1 1 calc R . . . .
C21 C 0.2943(5) 0.3754(12) 0.4513(5) 0.098(4) Uani 1 1 d . U . . .
H21 H 0.281078 0.315058 0.429568 0.118 Uiso 1 1 calc R . . . .
C45 C 0.7672(5) 0.4984(13) 0.8663(7) 0.112(5) Uani 1 1 d . U . . .
H45 H 0.786224 0.559175 0.875256 0.134 Uiso 1 1 calc R . . . .
C46 C 0.7836(5) 0.4110(12) 0.8545(6) 0.103(4) Uani 1 1 d . U . . .
H46 H 0.814126 0.410747 0.855693 0.123 Uiso 1 1 calc R . . . .
C41 C 0.6958(5) 0.7718(11) 0.8938(7) 0.108(5) Uani 1 1 d . U . . .
H41 H 0.711469 0.836248 0.906607 0.130 Uiso 1 1 calc R . . . .
B1 B 0.3092(6) 0.0165(15) 0.7370(8) 0.105(5) Uani 1 1 d . . . . .
C49 C 0.4280(8) -0.148(2) 0.9053(9) 0.149(6) Uani 1 1 d . U . . .
N13 N 0.4079(7) -0.2249(16) 0.9022(7) 0.160(6) Uani 1 1 d . U . . .
C50 C 0.4504(7) -0.0471(16) 0.9109(8) 0.154(6) Uani 1 1 d . U . . .
H50A H 0.425882 -0.001226 0.881910 0.231 Uiso 1 1 calc GR . . . .
H50B H 0.478917 -0.053681 0.906156 0.231 Uiso 1 1 calc GR . . . .
H50C H 0.461293 -0.019008 0.948173 0.231 Uiso 1 1 calc GR . . . .
F6 F 0.9119(16) 0.608(3) 0.9834(16) 0.187(13) Uani 0.33(2) 1 d D U P A 1
F7 F 0.8461(14) 0.702(4) 0.9469(15) 0.174(14) Uani 0.33(2) 1 d D U P A 1
F8 F 0.8546(14) 0.586(3) 1.0070(16) 0.184(14) Uani 0.33(2) 1 d D U P A 1
F5 F 0.9031(14) 0.723(3) 1.0359(14) 0.186(14) Uani 0.33(2) 1 d D U P A 1
B2 B 0.8796(11) 0.653(3) 0.9945(12) 0.181(13) Uani 0.33(2) 1 d D U P A 1
B3 B 0.8866(7) 0.6279(14) 0.9989(8) 0.161(9) Uani 0.67(2) 1 d D U P A 2
F12 F 0.9358(6) 0.6502(15) 1.0216(11) 0.210(10) Uani 0.67(2) 1 d D U P A 2
F9 F 0.8587(8) 0.7130(16) 0.9766(9) 0.186(9) Uani 0.67(2) 1 d D U P A 2
F10 F 0.8747(7) 0.5476(12) 0.9625(7) 0.166(8) Uani 0.67(2) 1 d D U P A 2
F11 F 0.8854(9) 0.5925(13) 1.0444(8) 0.171(7) Uani 0.67(2) 1 d D U P A 2

loop_
_atom_site_aniso_label
_atom_site_aniso_U_11
_atom_site_aniso_U_22
_atom_site_aniso_U_33
_atom_site_aniso_U_23
_atom_site_aniso_U_13
_atom_site_aniso_U_12
Fe0A 0.0622(9) 0.0567(10) 0.0767(10) 0.0017(7) 0.0350(8) 0.0021(7)
Fe0B 0.0666(10) 0.0621(10) 0.0802(11) -0.0036(8) 0.0362(9) 0.0015(7)
N3 0.059(5) 0.061(5) 0.076(6) 0.002(4) 0.032(5) 0.003(4)
N7 0.068(5) 0.062(5) 0.080(6) -0.002(4) 0.043(5) -0.002(4)
N11 0.058(5) 0.082(6) 0.072(6) 0.005(5) 0.028(5) -0.006(5)
N9 0.061(5) 0.060(5) 0.075(6) 0.004(4) 0.034(5) -0.002(4)
N5 0.060(5) 0.074(6) 0.082(6) -0.012(5) 0.034(5) 0.003(5)
N2 0.060(5) 0.064(6) 0.079(6) 0.007(5) 0.038(5) 0.002(4)
N1 0.067(5) 0.068(6) 0.079(6) 0.003(5) 0.037(5) 0.001(4)
N8 0.055(5) 0.068(6) 0.070(5) -0.009(4) 0.028(4) 0.003(4)
N10 0.076(6) 0.055(5) 0.059(5) -0.004(4) 0.044(4) -0.006(4)
N4 0.063(5) 0.057(5) 0.082(6) -0.001(4) 0.047(5) -0.002(4)
N6 0.085(6) 0.077(7) 0.085(6) -0.009(5) 0.044(6) -0.001(5)
C11 0.065(6) 0.056(6) 0.092(8) -0.002(6) 0.045(6) 0.001(5)
N12 0.073(6) 0.073(6) 0.085(6) 0.010(5) 0.039(5) -0.003(5)
F1 0.108(6) 0.179(10) 0.120(7) 0.015(6) 0.032(6) 0.001(6)
C35 0.091(8) 0.049(6) 0.059(6) 0.003(5) 0.043(6) 0.001(5)
F2 0.132(7) 0.171(9) 0.146(8) 0.046(7) 0.083(6) -0.004(6)
F4 0.106(6) 0.133(8) 0.210(10) -0.008(7) 0.094(7) -0.007(5)
C15 0.068(7) 0.074(8) 0.099(9) -0.025(6) 0.051(7) -0.015(6)
C14 0.061(6) 0.051(6) 0.102(8) -0.006(6) 0.046(6) -0.003(5)
C34 0.063(7) 0.058(7) 0.090(8) 0.000(6) 0.032(6) 0.009(5)
C29 0.055(6) 0.076(8) 0.083(8) -0.012(6) 0.031(6) 0.001(5)
C12 0.071(7) 0.057(6) 0.111(9) -0.002(6) 0.063(7) -0.004(5)
C1 0.085(8) 0.076(8) 0.082(8) -0.003(6) 0.042(7) 0.000(6)
C10 0.073(7) 0.056(7) 0.102(9) 0.013(6) 0.055(7) 0.001(5)
C5 0.062(7) 0.081(8) 0.084(8) 0.002(6) 0.035(6) -0.007(6)
F3 0.115(7) 0.103(7) 0.179(9) -0.008(6) 0.046(6) 0.011(5)
C38 0.075(7) 0.057(7) 0.073(7) 0.004(5) 0.030(6) -0.009(5)
C39 0.088(8) 0.076(8) 0.080(8) 0.007(6) 0.039(7) -0.002(6)
C19 0.070(7) 0.078(8) 0.101(8) -0.018(7) 0.049(7) -0.015(6)
C36 0.082(7) 0.056(6) 0.081(7) 0.004(6) 0.039(6) -0.007(5)
C6 0.059(6) 0.078(8) 0.085(7) 0.024(6) 0.039(6) 0.009(5)
C30 0.066(7) 0.064(7) 0.074(7) -0.004(6) 0.025(6) 0.008(5)
C9 0.089(8) 0.066(7) 0.104(8) 0.014(6) 0.061(7) 0.008(6)
C7 0.075(8) 0.086(9) 0.111(9) 0.023(7) 0.045(7) 0.012(7)
C33 0.088(8) 0.067(7) 0.077(8) 0.004(6) 0.033(7) 0.007(6)
C43 0.076(7) 0.080(8) 0.085(8) -0.005(6) 0.040(7) -0.010(6)
C25 0.077(7) 0.079(8) 0.095(8) -0.007(6) 0.050(7) -0.002(6)
C28 0.070(7) 0.085(8) 0.103(9) -0.016(7) 0.046(7) -0.001(6)
C44 0.068(7) 0.084(8) 0.099(9) 0.003(7) 0.033(7) -0.010(6)
C32 0.090(8) 0.077(8) 0.084(8) 0.007(6) 0.047(7) 0.016(7)
C31 0.071(7) 0.093(8) 0.085(8) -0.008(7) 0.035(7) 0.008(6)
C18 0.085(9) 0.089(9) 0.098(9) -0.018(7) 0.035(8) -0.015(7)
C16 0.084(8) 0.067(7) 0.110(9) -0.016(7) 0.046(7) -0.018(6)
C48 0.082(8) 0.077(8) 0.100(9) 0.012(7) 0.040(7) 0.007(6)
C24 0.099(9) 0.079(8) 0.094(8) -0.005(7) 0.049(8) 0.007(7)
C4 0.079(8) 0.103(9) 0.080(8) 0.006(7) 0.040(7) -0.004(7)
C2 0.091(9) 0.092(9) 0.096(9) -0.012(7) 0.055(7) -0.007(7)
C8 0.086(8) 0.074(8) 0.094(8) 0.025(7) 0.044(7) 0.012(6)
C20 0.064(7) 0.099(9) 0.087(8) -0.015(7) 0.046(6) -0.007(6)
C3 0.084(8) 0.114(10) 0.078(8) -0.026(7) 0.035(7) -0.021(7)
C26 0.090(8) 0.090(9) 0.123(11) -0.002(8) 0.074(8) -0.005(7)
C13 0.099(9) 0.051(7) 0.158(13) -0.001(7) 0.073(9) 0.001(6)
C37 0.098(9) 0.058(7) 0.126(11) 0.004(7) 0.036(8) -0.004(6)
C27 0.082(8) 0.086(9) 0.132(11) 0.007(8) 0.059(8) -0.002(7)
C23 0.082(9) 0.104(10) 0.093(9) 0.003(7) 0.038(8) 0.012(7)
C47 0.085(9) 0.101(10) 0.112(10) 0.032(8) 0.053(8) 0.024(7)
C42 0.082(9) 0.088(9) 0.153(13) -0.026(9) 0.054(9) -0.033(7)
C22 0.084(9) 0.119(11) 0.072(8) 0.003(7) 0.029(7) 0.003(8)
C17 0.085(8) 0.087(9) 0.114(10) -0.032(7) 0.052(8) -0.027(7)
C40 0.103(9) 0.073(8) 0.122(11) -0.008(7) 0.059(9) -0.025(7)
C21 0.089(9) 0.110(10) 0.073(8) -0.019(7) 0.027(7) -0.012(8)
C45 0.075(8) 0.111(11) 0.141(13) 0.018(10) 0.050(8) -0.010(8)
C46 0.084(9) 0.107(10) 0.122(11) 0.030(9) 0.056(8) 0.005(8)
C41 0.104(10) 0.083(9) 0.149(13) -0.027(9) 0.075(10) -0.036(8)
B1 0.071(10) 0.101(13) 0.108(13) 0.019(11) 0.022(10) -0.019(9)
C49 0.150(12) 0.182(16) 0.132(8) 0.039(12) 0.086(9) 0.037(11)
N13 0.173(13) 0.182(16) 0.128(8) 0.029(12) 0.081(9) 0.042(11)
C50 0.139(12) 0.182(16) 0.146(10) 0.048(12) 0.079(10) 0.027(11)
F6 0.17(2) 0.23(3) 0.14(2) 0.005(17) 0.065(17) -0.010(17)
F7 0.15(2) 0.23(3) 0.14(2) 0.022(17) 0.074(17) -0.023(17)
F8 0.16(2) 0.23(3) 0.15(2) 0.030(17) 0.073(17) -0.032(17)
F5 0.17(2) 0.23(3) 0.15(2) 0.007(17) 0.070(16) -0.021(17)
B2 0.16(2) 0.23(3) 0.143(19) 0.017(16) 0.072(15) -0.022(15)
B3 0.159(13) 0.115(12) 0.187(14) 0.023(12) 0.076(12) 0.014(11)
F12 0.110(11) 0.151(14) 0.277(19) 0.012(14) 0.035(12) 0.006(10)
F9 0.170(14) 0.137(12) 0.214(18) 0.051(13) 0.075(14) 0.057(11)
F10 0.182(14) 0.114(11) 0.145(12) -0.013(9) 0.044(11) 0.012(10)
F11 0.239(17) 0.130(12) 0.145(13) -0.004(10) 0.101(12) 0.007(11)

loop_
_atom_type_symbol
_atom_type_description
_atom_type_scat_dispersion_real
_atom_type_scat_dispersion_imag
_atom_type_scat_source
C C 0.0050 0.0020 'International Tables Vol C Tables 4.2.6.8 and 6.1.1.4'
H H 0.0000 0.0000 'International Tables Vol C Tables 4.2.6.8 and 6.1.1.4'
B B 0.0020 0.0010 'International Tables Vol C Tables 4.2.6.8 and 6.1.1.4'
F F 0.0250 0.0140 'International Tables Vol C Tables 4.2.6.8 and 6.1.1.4'
Fe Fe 0.3670 1.1190 'International Tables Vol C Tables 4.2.6.8 and 6.1.1.4'
N N 0.0090 0.0050 'International Tables Vol C Tables 4.2.6.8 and 6.1.1.4'

loop_
_geom_angle_atom_site_label_1
_geom_angle_atom_site_label_2
_geom_angle_atom_site_label_3
_geom_angle
_geom_angle_site_symmetry_1
_geom_angle_site_symmetry_3
_geom_angle_publ_flag
N3 Fe0A N9 99.1(4) . . ?
N7 Fe0A N3 86.7(3) . . ?
N7 Fe0A N9 160.2(4) . . ?
N7 Fe0A N1 96.2(3) . . ?
N2 Fe0A N3 80.1(4) . . ?
N2 Fe0A N7 93.8(4) . . ?
N2 Fe0A N9 105.8(3) . . ?
N2 Fe0A N1 80.1(4) . . ?
N1 Fe0A N3 160.1(4) . . ?
N1 Fe0A N9 84.8(4) . . ?
N8 Fe0A N3 104.2(4) . . ?
N8 Fe0A N7 79.7(4) . . ?
N8 Fe0A N9 80.5(4) . . ?
N8 Fe0A N2 171.9(4) . . ?
N8 Fe0A N1 95.7(4) . . ?
N11 Fe0B N5 143.6(3) 2_656 . ?
N11 Fe0B N10 76.7(3) 2_656 2_656 ?
N11 Fe0B N4 128.9(3) 2_656 . ?
N11 Fe0B N6 83.2(3) 2_656 . ?
N11 Fe0B N12 71.9(3) 2_656 2_656 ?
N5 Fe0B N6 71.3(4) . . ?
N5 Fe0B N12 85.1(3) . 2_656 ?
N10 Fe0B N5 128.1(3) 2_656 . ?
N10 Fe0B N6 91.4(3) 2_656 . ?
N10 Fe0B N12 146.5(3) 2_656 2_656 ?
N4 Fe0B N5 77.3(4) . . ?
N4 Fe0B N10 101.2(3) . 2_656 ?
N4 Fe0B N6 147.4(3) . . ?
N4 Fe0B N12 89.8(3) . 2_656 ?
N12 Fe0B N6 96.1(3) 2_656 . ?
N4 N3 Fe0A 135.8(6) . . ?
N4 N3 C11 107.6(8) . . ?
C11 N3 Fe0A 113.5(7) . . ?
C29 N7 Fe0A 115.2(7) . . ?
C29 N7 C25 116.0(9) . . ?
C25 N7 Fe0A 128.6(7) . . ?
C39 N11 Fe0B 115.0(7) . 2_656 ?
C43 N11 Fe0B 120.7(8) . 2_656 ?
C43 N11 C39 121.4(10) . . ?
N10 N9 Fe0A 134.4(6) . . ?
N10 N9 C35 107.9(8) . . ?
C35 N9 Fe0A 111.8(7) . . ?
C15 N5 Fe0B 115.7(7) . . ?
C19 N5 Fe0B 122.8(8) . . ?
C19 N5 C15 120.0(10) . . ?
C10 N2 Fe0A 118.4(7) . . ?
C6 N2 Fe0A 119.1(7) . . ?
C6 N2 C10 121.8(9) . . ?
C1 N1 Fe0A 128.0(8) . . ?
C1 N1 C5 117.2(10) . . ?
C5 N1 Fe0A 114.5(8) . . ?
C34 N8 Fe0A 118.1(7) . . ?
C30 N8 Fe0A 120.0(8) . . ?
C30 N8 C34 121.0(9) . . ?
N9 N10 Fe0B 137.7(6) . 2_656 ?
N9 N10 C38 107.2(8) . . ?
C38 N10 Fe0B 114.3(7) . 2_656 ?
N3 N4 Fe0B 138.1(6) . . ?
N3 N4 C14 107.9(9) . . ?
C14 N4 Fe0B 113.0(8) . . ?
C24 N6 Fe0B 128.2(9) . . ?
C24 N6 C20 117.4(11) . . ?
C20 N6 Fe0B 114.4(8) . . ?
N3 C11 C12 111.3(10) . . ?
N3 C11 C10 113.3(9) . . ?
C12 C11 C10 135.3(10) . . ?
C44 N12 Fe0B 114.6(8) . 2_656 ?
C48 N12 Fe0B 127.8(8) . 2_656 ?
C48 N12 C44 117.2(11) . . ?
N9 C35 C34 114.3(9) . . ?
N9 C35 C36 110.1(9) . . ?
C36 C35 C34 135.4(10) . . ?
N5 C15 C14 113.5(10) . . ?
N5 C15 C16 121.0(11) . . ?
C16 C15 C14 125.4(12) . . ?
N4 C14 C15 118.2(10) . . ?
N4 C14 C12 110.3(10) . . ?
C12 C14 C15 131.4(10) . . ?
N8 C34 C35 111.7(9) . . ?
N8 C34 C33 117.9(10) . . ?
C33 C34 C35 130.2(11) . . ?
N7 C29 C30 112.9(9) . . ?
N7 C29 C28 121.0(11) . . ?
C28 C29 C30 126.1(11) . . ?
C11 C12 C14 102.6(9) . . ?
C11 C12 C13 128.4(12) . . ?
C14 C12 C13 128.9(11) . . ?
N1 C1 H1 118.9 . . ?
N1 C1 C2 122.2(12) . . ?
C2 C1 H1 118.9 . . ?
N2 C10 C11 111.8(9) . . ?
N2 C10 C9 119.2(11) . . ?
C9 C10 C11 128.7(11) . . ?
N1 C5 C6 113.0(10) . . ?
N1 C5 C4 122.3(12) . . ?
C4 C5 C6 124.7(12) . . ?
N10 C38 C39 116.7(10) . . ?
N10 C38 C36 111.5(9) . . ?
C36 C38 C39 131.8(11) . . ?
N11 C39 C38 114.2(11) . . ?
N11 C39 C40 119.2(11) . . ?
C40 C39 C38 126.5(12) . . ?
N5 C19 C18 123.2(12) . . ?
N5 C19 C20 114.2(10) . . ?
C18 C19 C20 122.6(12) . . ?
C35 C36 C37 127.3(11) . . ?
C38 C36 C35 103.2(9) . . ?
C38 C36 C37 129.3(11) . . ?
N2 C6 C5 112.7(10) . . ?
N2 C6 C7 121.4(12) . . ?
C7 C6 C5 125.8(12) . . ?
N8 C30 C29 111.9(9) . . ?
N8 C30 C31 121.6(11) . . ?
C31 C30 C29 126.3(11) . . ?
C10 C9 H9 121.0 . . ?
C8 C9 C10 118.1(12) . . ?
C8 C9 H9 121.0 . . ?
C6 C7 H7 121.4 . . ?
C8 C7 C6 117.3(13) . . ?
C8 C7 H7 121.4 . . ?
C34 C33 H33 119.6 . . ?
C32 C33 C34 120.9(12) . . ?
C32 C33 H33 119.6 . . ?
N11 C43 C44 113.7(10) . . ?
N11 C43 C42 119.3(12) . . ?
C42 C43 C44 126.9(12) . . ?
N7 C25 H25 118.2 . . ?
N7 C25 C26 123.5(11) . . ?
C26 C25 H25 118.2 . . ?
C29 C28 H28 119.6 . . ?
C27 C28 C29 120.8(12) . . ?
C27 C28 H28 119.6 . . ?
N12 C44 C43 114.7(11) . . ?
N12 C44 C45 121.4(13) . . ?
C45 C44 C43 123.9(12) . . ?
C33 C32 H32 119.3 . . ?
C33 C32 C31 121.4(12) . . ?
C31 C32 H32 119.3 . . ?
C30 C31 H31 121.4 . . ?
C32 C31 C30 117.1(11) . . ?
C32 C31 H31 121.4 . . ?
C19 C18 H18 122.0 . . ?
C17 C18 C19 116.0(13) . . ?
C17 C18 H18 122.0 . . ?
C15 C16 H16 122.1 . . ?
C17 C16 C15 115.9(13) . . ?
C17 C16 H16 122.1 . . ?
N12 C48 H48 118.5 . . ?
N12 C48 C47 123.0(13) . . ?
C47 C48 H48 118.5 . . ?
N6 C24 H24 118.0 . . ?
N6 C24 C23 123.9(13) . . ?
C23 C24 H24 118.0 . . ?
C5 C4 H4 121.0 . . ?
C3 C4 C5 118.0(13) . . ?
C3 C4 H4 121.0 . . ?
C1 C2 H2 120.4 . . ?
C3 C2 C1 119.1(13) . . ?
C3 C2 H2 120.4 . . ?
C9 C8 H8 118.9 . . ?
C7 C8 C9 122.2(12) . . ?
C7 C8 H8 118.9 . . ?
N6 C20 C19 115.1(11) . . ?
N6 C20 C21 121.0(13) . . ?
C21 C20 C19 123.8(12) . . ?
C4 C3 H3 119.4 . . ?
C2 C3 C4 121.2(13) . . ?
C2 C3 H3 119.4 . . ?
C25 C26 H26 120.7 . . ?
C27 C26 C25 118.6(13) . . ?
C27 C26 H26 120.7 . . ?
C12 C13 H13A 109.5 . . ?
C12 C13 H13B 109.5 . . ?
C12 C13 H13C 109.5 . . ?
H13A C13 H13B 109.5 . . ?
H13A C13 H13C 109.5 . . ?
H13B C13 H13C 109.5 . . ?
C36 C37 H37A 109.5 . . ?
C36 C37 H37B 109.5 . . ?
C36 C37 H37C 109.5 . . ?
H37A C37 H37B 109.5 . . ?
H37A C37 H37C 109.5 . . ?
H37B C37 H37C 109.5 . . ?
C28 C27 C26 120.0(13) . . ?
C28 C27 H27 120.0 . . ?
C26 C27 H27 120.0 . . ?
C24 C23 H23 120.6 . . ?
C22 C23 C24 118.8(14) . . ?
C22 C23 H23 120.6 . . ?
C48 C47 H47 121.0 . . ?
C46 C47 C48 118.0(14) . . ?
C46 C47 H47 121.0 . . ?
C43 C42 H42 120.1 . . ?
C41 C42 C43 119.8(12) . . ?
C41 C42 H42 120.1 . . ?
C23 C22 H22 120.3 . . ?
C23 C22 C21 119.3(13) . . ?
C21 C22 H22 120.3 . . ?
C18 C17 H17 118.1 . . ?
C16 C17 C18 123.8(12) . . ?
C16 C17 H17 118.1 . . ?
C39 C40 H40 120.9 . . ?
C41 C40 C39 118.2(13) . . ?
C41 C40 H40 120.9 . . ?
C20 C21 H21 120.2 . . ?
C22 C21 C20 119.5(13) . . ?
C22 C21 H21 120.2 . . ?
C44 C45 H45 119.8 . . ?
C46 C45 C44 120.3(14) . . ?
C46 C45 H45 119.8 . . ?
C47 C46 H46 120.1 . . ?
C45 C46 C47 119.7(14) . . ?
C45 C46 H46 120.1 . . ?
C42 C41 C40 122.0(13) . . ?
C42 C41 H41 119.0 . . ?
C40 C41 H41 119.0 . . ?
F1 B1 F2 111.6(13) . . ?
F1 B1 F4 110.6(17) . . ?
F1 B1 F3 110.5(15) . . ?
F2 B1 F4 105.6(14) . . ?
F2 B1 F3 112.2(17) . . ?
F3 B1 F4 106.2(12) . . ?
N13 C49 C50 175(3) . . ?
C49 C50 H50A 109.5 . . ?
C49 C50 H50B 109.5 . . ?
C49 C50 H50C 109.5 . . ?
H50A C50 H50B 109.5 . . ?
H50A C50 H50C 109.5 . . ?
H50B C50 H50C 109.5 . . ?
F6 B2 F7 107(2) . . ?
F6 B2 F5 110(2) . . ?
F8 B2 F6 112(2) . . ?
F8 B2 F7 107(2) . . ?
F8 B2 F5 111(2) . . ?
F5 B2 F7 108(2) . . ?
F9 B3 F12 110.4(16) . . ?
F9 B3 F10 115.4(19) . . ?
F9 B3 F11 112.1(17) . . ?
F10 B3 F12 108.3(16) . . ?
F11 B3 F12 102.6(17) . . ?
F11 B3 F10 107.2(15) . . ?

loop_
_geom_bond_atom_site_label_1
_geom_bond_atom_site_label_2
_geom_bond_distance
_geom_bond_site_symmetry_2
_geom_bond_publ_flag
Fe0A N3 1.988(9) . ?
Fe0A N7 1.978(8) . ?
Fe0A N9 2.000(8) . ?
Fe0A N2 1.903(8) . ?
Fe0A N1 1.985(9) . ?
Fe0A N8 1.896(8) . ?
Fe0B N11 2.120(9) 2_656 ?
Fe0B N5 2.133(9) . ?
Fe0B N10 2.129(8) 2_656 ?
Fe0B N4 2.124(9) . ?
Fe0B N6 2.345(10) . ?
Fe0B N12 2.294(9) 2_656 ?
N3 N4 1.344(11) . ?
N3 C11 1.363(13) . ?
N7 C29 1.368(13) . ?
N7 C25 1.369(14) . ?
N11 C39 1.365(15) . ?
N11 C43 1.336(14) . ?
N9 N10 1.359(11) . ?
N9 C35 1.372(13) . ?
N5 C15 1.343(14) . ?
N5 C19 1.334(14) . ?
N2 C10 1.356(13) . ?
N2 C6 1.333(14) . ?
N1 C1 1.358(14) . ?
N1 C5 1.367(14) . ?
N8 C34 1.368(14) . ?
N8 C30 1.338(13) . ?
N10 C38 1.366(13) . ?
N4 C14 1.368(12) . ?
N6 C24 1.339(15) . ?
N6 C20 1.364(15) . ?
C11 C12 1.386(15) . ?
C11 C10 1.455(15) . ?
N12 C44 1.362(14) . ?
N12 C48 1.336(15) . ?
F1 B1 1.330(17) . ?
C35 C34 1.433(15) . ?
C35 C36 1.403(14) . ?
F2 B1 1.334(19) . ?
F4 B1 1.40(2) . ?
C15 C14 1.452(16) . ?
C15 C16 1.429(15) . ?
C14 C12 1.403(15) . ?
C34 C33 1.398(15) . ?
C29 C30 1.449(16) . ?
C29 C28 1.391(16) . ?
C12 C13 1.497(15) . ?
C1 H1 0.9300 . ?
C1 C2 1.376(16) . ?
C10 C9 1.413(15) . ?
C5 C6 1.446(16) . ?
C5 C4 1.385(16) . ?
F3 B1 1.368(19) . ?
C38 C39 1.431(16) . ?
C38 C36 1.385(15) . ?
C39 C40 1.418(16) . ?
C19 C18 1.384(16) . ?
C19 C20 1.485(17) . ?
C36 C37 1.504(15) . ?
C6 C7 1.402(15) . ?
C30 C31 1.409(16) . ?
C9 H9 0.9300 . ?
C9 C8 1.380(16) . ?
C7 H7 0.9300 . ?
C7 C8 1.370(17) . ?
C33 H33 0.9300 . ?
C33 C32 1.353(16) . ?
C43 C44 1.473(17) . ?
C43 C42 1.406(16) . ?
C25 H25 0.9300 . ?
C25 C26 1.381(15) . ?
C28 H28 0.9300 . ?
C28 C27 1.345(17) . ?
C44 C45 1.376(18) . ?
C32 H32 0.9300 . ?
C32 C31 1.366(17) . ?
C31 H31 0.9300 . ?
C18 H18 0.9300 . ?
C18 C17 1.375(18) . ?
C16 H16 0.9300 . ?
C16 C17 1.368(18) . ?
C48 H48 0.9300 . ?
C48 C47 1.383(16) . ?
C24 H24 0.9300 . ?
C24 C23 1.377(17) . ?
C4 H4 0.9300 . ?
C4 C3 1.367(18) . ?
C2 H2 0.9300 . ?
C2 C3 1.350(17) . ?
C8 H8 0.9300 . ?
C20 C21 1.407(16) . ?
C3 H3 0.9300 . ?
C26 H26 0.9300 . ?
C26 C27 1.353(17) . ?
C13 H13A 0.9600 . ?
C13 H13B 0.9600 . ?
C13 H13C 0.9600 . ?
C37 H37A 0.9600 . ?
C37 H37B 0.9600 . ?
C37 H37C 0.9600 . ?
C27 H27 0.9300 . ?
C23 H23 0.9300 . ?
C23 C22 1.368(18) . ?
C47 H47 0.9300 . ?
C47 C46 1.378(18) . ?
C42 H42 0.9300 . ?
C42 C41 1.336(18) . ?
C22 H22 0.9300 . ?
C22 C21 1.371(18) . ?
C17 H17 0.9300 . ?
C40 H40 0.9300 . ?
C40 C41 1.356(17) . ?
C21 H21 0.9300 . ?
C45 H45 0.9300 . ?
C45 C46 1.336(19) . ?
C46 H46 0.9300 . ?
C41 H41 0.9300 . ?
C49 N13 1.14(3) . ?
C49 C50 1.44(3) . ?
C50 H50A 0.9600 . ?
C50 H50B 0.9600 . ?
C50 H50C 0.9600 . ?
F6 B2 1.32(2) . ?
F7 B2 1.33(3) . ?
F8 B2 1.32(2) . ?
F5 B2 1.32(2) . ?
B3 F12 1.344(16) . ?
B3 F9 1.328(16) . ?
B3 F10 1.342(15) . ?
B3 F11 1.339(16) . ?

loop_
_geom_torsion_atom_site_label_1
_geom_torsion_atom_site_label_2
_geom_torsion_atom_site_label_3
_geom_torsion_atom_site_label_4
_geom_torsion
_geom_torsion_site_symmetry_1
_geom_torsion_site_symmetry_2
_geom_torsion_site_symmetry_3
_geom_torsion_site_symmetry_4
_geom_torsion_publ_flag
Fe0A N3 N4 Fe0B 35.7(15) . . . . ?
Fe0A N3 N4 C14 -156.4(8) . . . . ?
Fe0A N3 C11 C12 159.5(7) . . . . ?
Fe0A N3 C11 C10 -17.4(11) . . . . ?
Fe0A N7 C29 C30 -6.1(12) . . . . ?
Fe0A N7 C29 C28 175.3(9) . . . . ?
Fe0A N7 C25 C26 -174.4(9) . . . . ?
Fe0A N9 N10 Fe0B 41.3(14) . . . 2_656 ?
Fe0A N9 N10 C38 -150.8(8) . . . . ?
Fe0A N9 C35 C34 -19.9(11) . . . . ?
Fe0A N9 C35 C36 156.5(7) . . . . ?
Fe0A N2 C10 C11 4.2(11) . . . . ?
Fe0A N2 C10 C9 -170.4(7) . . . . ?
Fe0A N2 C6 C5 -5.1(12) . . . . ?
Fe0A N2 C6 C7 171.6(8) . . . . ?
Fe0A N1 C1 C2 -168.7(9) . . . . ?
Fe0A N1 C5 C6 -8.6(12) . . . . ?
Fe0A N1 C5 C4 172.1(9) . . . . ?
Fe0A N8 C34 C35 2.5(13) . . . . ?
Fe0A N8 C34 C33 -174.0(8) . . . . ?
Fe0A N8 C30 C29 -2.1(13) . . . . ?
Fe0A N8 C30 C31 173.6(8) . . . . ?
Fe0B N11 C39 C38 -19.7(13) 2_656 . . . ?
Fe0B N11 C39 C40 160.7(9) 2_656 . . . ?
Fe0B N11 C43 C44 24.4(14) 2_656 . . . ?
Fe0B N11 C43 C42 -159.6(10) 2_656 . . . ?
Fe0B N5 C15 C14 -16.2(12) . . . . ?
Fe0B N5 C15 C16 166.1(8) . . . . ?
Fe0B N5 C19 C18 -166.1(9) . . . . ?
Fe0B N5 C19 C20 16.9(13) . . . . ?
Fe0B N10 C38 C39 -8.0(12) 2_656 . . . ?
Fe0B N10 C38 C36 173.7(8) 2_656 . . . ?
Fe0B N4 C14 C15 -8.1(11) . . . . ?
Fe0B N4 C14 C12 172.5(6) . . . . ?
Fe0B N6 C24 C23 178.2(9) . . . . ?
Fe0B N6 C20 C19 -2.6(12) . . . . ?
Fe0B N6 C20 C21 179.9(9) . . . . ?
Fe0B N12 C44 C43 -1.1(14) 2_656 . . . ?
Fe0B N12 C44 C45 179.5(10) 2_656 . . . ?
Fe0B N12 C48 C47 177.7(9) 2_656 . . . ?
N3 Fe0A N8 C34 -107.6(8) . . . . ?
N3 Fe0A N8 C30 82.9(8) . . . . ?
N3 N4 C14 C15 -179.3(9) . . . . ?
N3 N4 C14 C12 1.3(11) . . . . ?
N3 C11 C12 C14 4.5(12) . . . . ?
N3 C11 C12 C13 -174.3(10) . . . . ?
N3 C11 C10 N2 9.0(13) . . . . ?
N3 C11 C10 C9 -177.1(10) . . . . ?
N7 Fe0A N8 C34 168.6(9) . . . . ?
N7 Fe0A N8 C30 -0.9(8) . . . . ?
N7 C29 C30 N8 5.3(14) . . . . ?
N7 C29 C30 C31 -170.2(10) . . . . ?
N7 C29 C28 C27 0.5(19) . . . . ?
N7 C25 C26 C27 -1(2) . . . . ?
N11 C39 C40 C41 -0.3(19) . . . . ?
N11 C43 C44 N12 -13.9(17) . . . . ?
N11 C43 C44 C45 165.5(12) . . . . ?
N11 C43 C42 C41 0(2) . . . . ?
N9 Fe0A N8 C34 -10.5(8) . . . . ?
N9 Fe0A N8 C30 -180.0(9) . . . . ?
N9 N10 C38 C39 -179.1(10) . . . . ?
N9 N10 C38 C36 2.6(12) . . . . ?
N9 C35 C34 N8 11.9(14) . . . . ?
N9 C35 C34 C33 -172.2(11) . . . . ?
N9 C35 C36 C38 2.1(12) . . . . ?
N9 C35 C36 C37 -173.5(11) . . . . ?
N5 C15 C14 N4 16.3(14) . . . . ?
N5 C15 C14 C12 -164.5(11) . . . . ?
N5 C15 C16 C17 -0.8(17) . . . . ?
N5 C19 C18 C17 2.6(19) . . . . ?
N5 C19 C20 N6 -8.1(15) . . . . ?
N5 C19 C20 C21 169.3(10) . . . . ?
N2 C10 C9 C8 -0.9(16) . . . . ?
N2 C6 C7 C8 -1.5(17) . . . . ?
N1 Fe0A N8 C34 73.2(8) . . . . ?
N1 Fe0A N8 C30 -96.3(8) . . . . ?
N1 C1 C2 C3 -3.5(19) . . . . ?
N1 C5 C6 N2 8.8(14) . . . . ?
N1 C5 C6 C7 -167.7(10) . . . . ?
N1 C5 C4 C3 -1.4(19) . . . . ?
N8 C34 C33 C32 1.8(17) . . . . ?
N8 C30 C31 C32 -1.3(17) . . . . ?
N10 N9 C35 C34 -177.0(9) . . . . ?
N10 N9 C35 C36 -0.6(11) . . . . ?
N10 C38 C39 N11 18.4(15) . . . . ?
N10 C38 C39 C40 -162.0(11) . . . . ?
N10 C38 C36 C35 -2.9(13) . . . . ?
N10 C38 C36 C37 172.6(12) . . . . ?
N4 N3 C11 C12 -3.9(11) . . . . ?
N4 N3 C11 C10 179.2(8) . . . . ?
N4 C14 C12 C11 -3.5(11) . . . . ?
N4 C14 C12 C13 175.3(10) . . . . ?
N6 C24 C23 C22 3(2) . . . . ?
N6 C20 C21 C22 0.4(19) . . . . ?
C11 N3 N4 Fe0B -166.3(7) . . . . ?
C11 N3 N4 C14 1.5(10) . . . . ?
C11 C10 C9 C8 -174.4(11) . . . . ?
N12 C44 C45 C46 4(2) . . . . ?
N12 C48 C47 C46 0(2) . . . . ?
C35 N9 N10 Fe0B -169.1(7) . . . 2_656 ?
C35 N9 N10 C38 -1.2(10) . . . . ?
C35 C34 C33 C32 -173.9(12) . . . . ?
C15 N5 C19 C18 -0.9(17) . . . . ?
C15 N5 C19 C20 -177.9(9) . . . . ?
C15 C14 C12 C11 177.2(11) . . . . ?
C15 C14 C12 C13 -4.0(19) . . . . ?
C15 C16 C17 C18 3(2) . . . . ?
C14 C15 C16 C17 -178.2(11) . . . . ?
C34 N8 C30 C29 -171.3(10) . . . . ?
C34 N8 C30 C31 4.4(16) . . . . ?
C34 C35 C36 C38 177.4(12) . . . . ?
C34 C35 C36 C37 2(2) . . . . ?
C34 C33 C32 C31 1.2(19) . . . . ?
C29 N7 C25 C26 1.5(17) . . . . ?
C29 C30 C31 C32 173.7(11) . . . . ?
C29 C28 C27 C26 0(2) . . . . ?
C12 C11 C10 N2 -166.9(11) . . . . ?
C12 C11 C10 C9 7(2) . . . . ?
C1 N1 C5 C6 177.3(10) . . . . ?
C1 N1 C5 C4 -1.9(16) . . . . ?
C1 C2 C3 C4 0(2) . . . . ?
C10 N2 C6 C5 -175.3(9) . . . . ?
C10 N2 C6 C7 1.4(16) . . . . ?
C10 C11 C12 C14 -179.5(12) . . . . ?
C10 C11 C12 C13 2(2) . . . . ?
C10 C9 C8 C7 0.7(18) . . . . ?
C5 N1 C1 C2 4.4(17) . . . . ?
C5 C6 C7 C8 174.7(11) . . . . ?
C5 C4 C3 C2 2(2) . . . . ?
C38 C39 C40 C41 -179.9(13) . . . . ?
C39 N11 C43 C44 -175.6(10) . . . . ?
C39 N11 C43 C42 0.3(18) . . . . ?
C39 C38 C36 C35 179.2(12) . . . . ?
C39 C38 C36 C37 -5(2) . . . . ?
C39 C40 C41 C42 1(2) . . . . ?
C19 N5 C15 C14 177.5(9) . . . . ?
C19 N5 C15 C16 -0.1(16) . . . . ?
C19 C18 C17 C16 -4(2) . . . . ?
C19 C20 C21 C22 -176.9(12) . . . . ?
C36 C35 C34 N8 -163.3(11) . . . . ?
C36 C35 C34 C33 13(2) . . . . ?
C36 C38 C39 N11 -163.8(12) . . . . ?
C36 C38 C39 C40 16(2) . . . . ?
C6 N2 C10 C11 174.5(9) . . . . ?
C6 N2 C10 C9 -0.1(15) . . . . ?
C6 C5 C4 C3 179.5(11) . . . . ?
C6 C7 C8 C9 0.5(19) . . . . ?
C30 N8 C34 C35 171.9(9) . . . . ?
C30 N8 C34 C33 -4.6(16) . . . . ?
C30 C29 C28 C27 -177.9(12) . . . . ?
C33 C32 C31 C30 -1.5(19) . . . . ?
C43 N11 C39 C38 179.3(10) . . . . ?
C43 N11 C39 C40 -0.3(18) . . . . ?
C43 C44 C45 C46 -175.4(13) . . . . ?
C43 C42 C41 C40 -1(3) . . . . ?
C25 N7 C29 C30 177.5(10) . . . . ?
C25 N7 C29 C28 -1.1(16) . . . . ?
C25 C26 C27 C28 1(2) . . . . ?
C28 C29 C30 N8 -176.3(11) . . . . ?
C28 C29 C30 C31 8(2) . . . . ?
C44 N12 C48 C47 4.5(18) . . . . ?
C44 C43 C42 C41 175.7(15) . . . . ?
C44 C45 C46 C47 1(2) . . . . ?
C18 C19 C20 N6 174.8(11) . . . . ?
C18 C19 C20 C21 -7.8(18) . . . . ?
C16 C15 C14 N4 -166.2(10) . . . . ?
C16 C15 C14 C12 13.1(19) . . . . ?
C48 N12 C44 C43 173.0(11) . . . . ?
C48 N12 C44 C45 -6.5(19) . . . . ?
C48 C47 C46 C45 -3(2) . . . . ?
C24 N6 C20 C19 176.9(10) . . . . ?
C24 N6 C20 C21 -0.5(17) . . . . ?
C24 C23 C22 C21 -3(2) . . . . ?
C4 C5 C6 N2 -172.0(11) . . . . ?
C4 C5 C6 C7 11.5(19) . . . . ?
C20 N6 C24 C23 -1.3(19) . . . . ?
C20 C19 C18 C17 179.4(11) . . . . ?
C23 C22 C21 C20 2(2) . . . . ?
C42 C43 C44 N12 170.5(13) . . . . ?
C42 C43 C44 C45 -10(2) . . . . ?
